data_1534144
loop_
_publ_author_name
'Alberti, A.'

_publ_section_title
;
 On the crystal structure of the zeolite heulandite
;
_journal_name_full
;
Tschermaks Mineralogische und Petrographische Mitteilungen (-1978)
;
_journal_page_first 129
_journal_page_last 146
_journal_volume 18
_journal_year 1972
_chemical_formula_sum 'Al2 Ca1.16 H12 O24 Si6.95'
_chemical_name_systematic 'Ca1.16 (Al2 Si6.95 O18) (H2 O)6'
_space_group_IT_number 12
_symmetry_space_group_name_Hall '-C 2y'
_symmetry_space_group_name_H-M 'C 1 2/m 1'
_cell_angle_alpha 90
_cell_angle_beta 116.42
_cell_angle_gamma 90
_cell_formula_units_Z 4
_cell_length_a 17.718
_cell_length_b 17.897
_cell_length_c 7.428
_cell_volume 2109.404
_citation_journal_id_ASTM MPMTAG
_cod_data_source_file Alberti_MPMTAG_1972_610.cif
_cod_data_source_block H12Al2Ca1.16O24Si6.95
_cod_original_formula_sum 'H12 Al2 Ca1.16 O24 Si6.95'
_cod_database_code 1534144

loop_
_symmetry_equiv_pos_as_xyz
x,y,z
-x,y,-z
-x,-y,-z
x,-y,z
x+1/2,y+1/2,z
-x+1/2,y+1/2,-z
-x+1/2,-y+1/2,-z
x+1/2,-y+1/2,z

loop_
_atom_site_label
_atom_site_type_symbol
_atom_site_fract_x
_atom_site_fract_y
_atom_site_fract_z
_atom_site_occupancy
_atom_site_U_iso_or_equiv
O10 O-2 0.1161 0.3702 0.3981 1 0.0
O6 O-2 0.0827 0.1577 0.0636 1 0.0
Si5 Si+4 0 0.2116 0 0.75 0.0
O14 O-2 0 0.5 0.5 1 0.0
O5 O-2 0 0.3295 0.5 1 0.0
O16 O-2 0.0979 0 0.2905 0.76 0.0
O3 O-2 0.1845 0.1528 0.8856 1 0.0
O11 O-2 0.2249 0.5 0 1 0.0
O7 O-2 0.1274 0.2366 0.5504 1 0.0
Si4 Si+4 0.0647 0.2986 0.4111 1 0.0
Si3 Si+4 0.2085 0.1916 0.7177 0.75 0.0
Ca2 Ca+2 0.0397 0.5 0.2002 0.46 0.0
O8 O-2 0.0085 0.2653 0.1872 1 0.0
Al4 Al+3 0 0.2116 0 0.25 0.0
O12 O-2 0.0817 0 0.8781 0.75 0.0
Si1 Si+4 0.1797 0.1696 0.0968 0.75 0.0
O2 O-2 0.2307 0.119 0.6101 1 0.0
Ca1 Ca+2 0.1538 0 0.6632 0.7 0.0
O9 O-2 0.2111 0.2535 0.1789 1 0.0
O15 O-2 0 0.0879 0.5 1 0.0
O4 O-2 0.2387 0.1073 0.2551 1 0.0
Al1 Al+3 0.1797 0.1696 0.0968 0.25 0.0
Si2 Si+4 0.2115 0.409 0.4991 0.6 0.0
Al2 Al+3 0.2115 0.409 0.4991 0.4 0.0
O13 O-2 0.0774 0.4172 0.9707 1 0.0
Al3 Al+3 0.2085 0.1916 0.7177 0.25 0.0
O1 O-2 0.198 0.5 0.4513 1 0.0
